data_4075881
loop_
_publ_author_name
'Bavarian, Neda'
'Baird, Michael C.'

_publ_section_title
;
 Synthesis and Characterization of the New Alkyl Borates [RB(C6F5)3]-(R =
 CH2Me, CHMe2, CH2CMe3):&#x00A0; Utilization of [Me3CCH2B(C6F5)3]-as a
 Weakly Coordinating Counteranion during Zirconocene-Induced Catalysis of
 Propylene Polymerization
;
_journal_issue 12
_journal_name_full Organometallics
_journal_page_first 2889
_journal_paper_doi 10.1021/om050242d
_journal_volume 24
_journal_year 2005
_chemical_formula_sum 'C36 H25 B F15 N'
_chemical_formula_weight 767.38
_chemical_name_systematic
; 
 ? 
;
_space_group_IT_number 14
_symmetry_cell_setting monoclinic
_symmetry_space_group_name_Hall '-P 2yn'
_symmetry_space_group_name_H-M 'P 1 21/n 1'
_atom_sites_solution_hydrogens geom
_atom_sites_solution_primary direct
_atom_sites_solution_secondary difmap
_audit_creation_method SHELXL-97
_cell_angle_alpha 90.00
_cell_angle_beta 90.570(13)
_cell_angle_gamma 90.00
_cell_formula_units_Z 4
_cell_length_a 8.332(6)
_cell_length_b 13.691(10)
_cell_length_c 28.59(2)
_cell_measurement_temperature 180(2)
_cell_volume 3261(4)
_computing_cell_refinement 'Bruker SMART'
_computing_data_collection 'Bruker SMART'
_computing_data_reduction 'Bruker SHELXTL'
_computing_molecular_graphics 'Bruker SHELXTL'
_computing_publication_material 'Bruker SHELXTL'
_computing_structure_refinement 'SHELXL-97 (Sheldrick, 1997)'
_computing_structure_solution 'SHELXS-97 (Sheldrick, 1990)'
_diffrn_ambient_temperature 180(2)
_diffrn_measured_fraction_theta_full 0.933
_diffrn_measured_fraction_theta_max 0.933
_diffrn_measurement_device_type 'CCD area detector'
_diffrn_measurement_method 'phi and omega scans'
_diffrn_radiation_monochromator graphite
_diffrn_radiation_source 'fine-focus sealed tube'
_diffrn_radiation_type MoK\a
_diffrn_radiation_wavelength 0.71073
_diffrn_reflns_av_R_equivalents 0.0811
_diffrn_reflns_av_sigmaI/netI 0.1389
_diffrn_reflns_limit_h_max 10
_diffrn_reflns_limit_h_min -10
_diffrn_reflns_limit_k_max 18
_diffrn_reflns_limit_k_min -18
_diffrn_reflns_limit_l_max 33
_diffrn_reflns_limit_l_min -36
_diffrn_reflns_number 22487
_diffrn_reflns_theta_full 28.34
_diffrn_reflns_theta_max 28.34
_diffrn_reflns_theta_min 1.49
_exptl_absorpt_coefficient_mu 0.151
_exptl_absorpt_correction_T_max 1.0000
_exptl_absorpt_correction_T_min 0.7712
_exptl_absorpt_correction_type 'Empirical (Bruker SADABS)'
_exptl_crystal_colour colorless
_exptl_crystal_density_diffrn 1.563
_exptl_crystal_density_method 'not measured'
_exptl_crystal_description block
_exptl_crystal_F_000 1552
_exptl_crystal_size_max 0.4
_exptl_crystal_size_mid 0.3
_exptl_crystal_size_min 0.3
_refine_diff_density_max 0.279
_refine_diff_density_min -0.295
_refine_diff_density_rms 0.065
_refine_ls_extinction_method none
_refine_ls_goodness_of_fit_ref 0.843
_refine_ls_hydrogen_treatment mixed
_refine_ls_matrix_type full
_refine_ls_number_parameters 588
_refine_ls_number_reflns 7593
_refine_ls_number_restraints 0
_refine_ls_restrained_S_all 0.843
_refine_ls_R_factor_all 0.1628
_refine_ls_R_factor_gt 0.0634
_refine_ls_shift/su_max 0.000
_refine_ls_shift/su_mean 0.000
_refine_ls_structure_factor_coef Fsqd
_refine_ls_weighting_details 'calc w=1/[\s^2^(Fo^2^)+(0.0734P)^2^+0.0000P] where P=(Fo^2^+2Fc^2^)/3'
_refine_ls_weighting_scheme calc
_refine_ls_wR_factor_gt 0.1324
_refine_ls_wR_factor_ref 0.1571
_reflns_number_gt 2969
_reflns_number_total 7593
_reflns_threshold_expression >2sigma(I)
_cod_data_source_file om050242dsi20050405_023939.cif
_cod_data_source_block aw65a
_cod_depositor_comments
;
The following automatic conversions were performed:

'_symmetry_cell_setting' value 'Monoclinic' changed to 'monoclinic'
according to /home/saulius/struct/CIF-dictionaries/cif_core.dic
dictionary named 'cif_core.dic' version 2.4.1 from 2010-06-29.

Automatic conversion script
Id: cif_fix_values 1715 2011-07-08 13:25:40Z adriana 
;
_cod_original_sg_symbol_H-M P2(1)/n
_cod_database_code 4075881

loop_
_symmetry_equiv_pos_as_xyz
'x, y, z'
'-x+1/2, y+1/2, -z+1/2'
'-x, -y, -z'
'x-1/2, -y-1/2, z-1/2'

loop_
_atom_site_label
_atom_site_type_symbol
_atom_site_fract_x
_atom_site_fract_y
_atom_site_fract_z
_atom_site_U_iso_or_equiv
_atom_site_adp_type
_atom_site_occupancy
_atom_site_symmetry_multiplicity
_atom_site_calc_flag
_atom_site_refinement_flags
B1 B 0.9056(5) 0.2987(3) 0.13675(14) 0.0316(9) Uani 1 1 d .
C1 C 0.9472(7) 0.7784(4) 0.0856(3) 0.085(2) Uani 1 1 d .
C2 C 0.9586(8) 0.8287(7) 0.0459(3) 0.112(3) Uani 1 1 d .
H2 H 0.872(6) 0.840(3) 0.0221(15) 0.069(13) Uiso 1 1 d .
C3 C 1.0943(9) 0.8793(5) 0.0361(2) 0.091(2) Uani 1 1 d .
H3 H 1.075(8) 0.892(5) 0.004(2) 0.14(3) Uiso 1 1 d .
C4 C 1.2190(7) 0.8752(4) 0.0660(2) 0.0719(16) Uani 1 1 d .
H4 H 1.316(6) 0.908(3) 0.0597(16) 0.080(16) Uiso 1 1 d .
C5 C 1.2102(8) 0.8238(5) 0.1060(2) 0.0750(19) Uani 1 1 d .
H5 H 1.276(6) 0.819(4) 0.1234(17) 0.073(19) Uiso 1 1 d .
C6 C 1.0721(11) 0.7729(4) 0.1166(3) 0.082(2) Uani 1 1 d .
H6 H 1.041(6) 0.744(4) 0.1366(17) 0.071(19) Uiso 1 1 d .
C7 C 0.7012(6) 0.7755(3) 0.13415(18) 0.0702(15) Uani 1 1 d .
C8 C 0.6185(6) 0.7204(4) 0.1643(2) 0.0681(15) Uani 1 1 d .
H8 H 0.638(7) 0.658(4) 0.1574(19) 0.12(2) Uiso 1 1 d .
C9 C 0.5306(7) 0.7641(4) 0.19746(19) 0.0709(15) Uani 1 1 d .
H9 H 0.470(5) 0.735(3) 0.2190(14) 0.056(13) Uiso 1 1 d .
C10 C 0.5256(6) 0.8651(5) 0.20039(18) 0.0676(15) Uani 1 1 d .
H10 H 0.463(5) 0.893(3) 0.2223(16) 0.066(14) Uiso 1 1 d .
C11 C 0.6123(6) 0.9199(3) 0.16965(17) 0.0547(12) Uani 1 1 d .
H11 H 0.613(5) 0.984(3) 0.1733(14) 0.065(13) Uiso 1 1 d .
C12 C 0.6999(6) 0.8749(3) 0.13632(17) 0.0613(13) Uani 1 1 d .
H12 H 0.765(5) 0.905(3) 0.1165(15) 0.063(14) Uiso 1 1 d .
C13 C 0.7620(10) 0.6399(3) 0.0784(2) 0.0679(16) Uani 1 1 d .
H13A H 0.659(5) 0.620(3) 0.0836(15) 0.058(15) Uiso 1 1 d .
H13B H 0.840(6) 0.619(3) 0.0488(19) 0.095(17) Uiso 1 1 d .
H13C H 0.822(10) 0.614(6) 0.100(3) 0.19(4) Uiso 1 1 d .
C14 C 1.0329(5) 0.2183(3) 0.16016(14) 0.0372(9) Uani 1 1 d .
H14C H 1.069(3) 0.2383(19) 0.1962(10) 0.017(8) Uiso 1 1 d .
H14B H 0.980(4) 0.170(2) 0.1678(11) 0.028(10) Uiso 1 1 d .
C15 C 1.1893(4) 0.1820(3) 0.13698(13) 0.0427(10) Uani 1 1 d .
C16 C 1.2482(7) 0.0929(4) 0.1643(2) 0.0685(15) Uani 1 1 d .
H16 H 1.347(6) 0.057(3) 0.1461(15) 0.082(15) Uiso 1 1 d .
H16B H 1.172(5) 0.048(3) 0.1673(15) 0.062(15) Uiso 1 1 d .
H16A H 1.255(5) 0.100(3) 0.2012(17) 0.076(15) Uiso 1 1 d .
C17 C 1.1664(6) 0.1534(3) 0.08563(15) 0.0475(10) Uani 1 1 d .
H17C H 1.115(3) 0.209(2) 0.0622(10) 0.023(8) Uiso 1 1 d .
H17B H 1.282(5) 0.122(3) 0.0751(12) 0.054(11) Uiso 1 1 d .
H17A H 1.083(7) 0.098(4) 0.0802(17) 0.109(18) Uiso 1 1 d .
C18 C 1.3233(5) 0.2583(4) 0.13950(19) 0.0553(12) Uani 1 1 d .
H18B H 1.427(5) 0.233(3) 0.1308(13) 0.061(12) Uiso 1 1 d .
H18A H 1.341(5) 0.281(3) 0.1757(16) 0.074(14) Uiso 1 1 d .
H18C H 1.312(7) 0.328(4) 0.1178(19) 0.12(2) Uiso 1 1 d .
C19 C 0.7765(4) 0.3294(2) 0.17907(12) 0.0318(8) Uani 1 1 d .
C20 C 0.7299(5) 0.4230(2) 0.19261(12) 0.0373(9) Uani 1 1 d .
C21 C 0.6239(5) 0.4437(3) 0.22747(13) 0.0428(10) Uani 1 1 d .
C22 C 0.5535(5) 0.3699(3) 0.25217(13) 0.0440(10) Uani 1 1 d .
C23 C 0.5893(5) 0.2757(3) 0.24004(13) 0.0406(9) Uani 1 1 d .
C24 C 0.6947(4) 0.2584(2) 0.20435(13) 0.0361(9) Uani 1 1 d .
C25 C 1.0154(4) 0.3915(2) 0.11824(12) 0.0308(8) Uani 1 1 d .
C26 C 1.1010(5) 0.4490(3) 0.14965(13) 0.0397(9) Uani 1 1 d .
C27 C 1.2110(5) 0.5204(3) 0.13794(14) 0.0461(10) Uani 1 1 d .
C28 C 1.2425(5) 0.5364(3) 0.09187(14) 0.0428(10) Uani 1 1 d .
C29 C 1.1639(5) 0.4818(3) 0.05802(13) 0.0376(9) Uani 1 1 d .
C30 C 1.0535(4) 0.4109(2) 0.07245(13) 0.0352(9) Uani 1 1 d .
C31 C 0.7785(4) 0.2586(2) 0.09555(12) 0.0321(8) Uani 1 1 d .
C32 C 0.6818(4) 0.3241(2) 0.07083(12) 0.0332(8) Uani 1 1 d .
C33 C 0.5702(4) 0.3001(3) 0.03774(13) 0.0376(9) Uani 1 1 d .
C34 C 0.5457(4) 0.2030(3) 0.02719(12) 0.0400(9) Uani 1 1 d .
C35 C 0.6338(4) 0.1350(3) 0.05057(13) 0.0388(9) Uani 1 1 d .
C36 C 0.7453(4) 0.1621(2) 0.08348(12) 0.0336(8) Uani 1 1 d .
N1A N 0.8297(9) 0.7079(5) 0.1160(3) 0.0432(18) Uani 0.45 1 d P
N1 N 0.7735(8) 0.7454(4) 0.0831(2) 0.0405(15) Uani 0.55 1 d P
H1N H 0.694(9) 0.736(6) 0.061(3) 0.07(3) Uiso 0.55 1 d P
F20 F 0.7896(3) 0.50294(13) 0.17018(7) 0.0487(6) Uani 1 1 d .
F21 F 0.5882(3) 0.53745(15) 0.23836(7) 0.0591(7) Uani 1 1 d .
F22 F 0.4481(3) 0.38858(17) 0.28622(8) 0.0633(7) Uani 1 1 d .
F23 F 0.5209(3) 0.20107(16) 0.26316(8) 0.0575(6) Uani 1 1 d .
F24 F 0.7153(2) 0.16255(13) 0.19330(7) 0.0452(6) Uani 1 1 d .
F26 F 1.0827(3) 0.43559(16) 0.19643(7) 0.0543(6) Uani 1 1 d .
F27 F 1.2894(3) 0.57199(17) 0.17097(8) 0.0699(7) Uani 1 1 d .
F28 F 1.3516(3) 0.60384(16) 0.07885(9) 0.0628(7) Uani 1 1 d .
F29 F 1.1952(3) 0.49540(14) 0.01269(7) 0.0484(6) Uani 1 1 d .
F30 F 0.9902(2) 0.35898(13) 0.03651(6) 0.0401(5) Uani 1 1 d .
F32 F 0.6937(2) 0.42118(13) 0.08093(7) 0.0436(5) Uani 1 1 d .
F33 F 0.4791(3) 0.36859(16) 0.01593(8) 0.0530(6) Uani 1 1 d .
F34 F 0.4383(3) 0.17701(16) -0.00647(7) 0.0553(6) Uani 1 1 d .
F35 F 0.6091(3) 0.03860(14) 0.04103(8) 0.0545(6) Uani 1 1 d .
F36 F 0.8233(2) 0.08741(13) 0.10512(7) 0.0441(5) Uani 1 1 d .

loop_
_atom_site_aniso_label
_atom_site_aniso_U_11
_atom_site_aniso_U_22
_atom_site_aniso_U_33
_atom_site_aniso_U_23
_atom_site_aniso_U_13
_atom_site_aniso_U_12
B1 0.035(2) 0.023(2) 0.037(2) 0.0003(17) -0.0001(19) -0.0014(17)
C1 0.062(4) 0.089(4) 0.106(5) -0.069(4) 0.039(4) -0.038(3)
C2 0.048(4) 0.216(8) 0.070(5) -0.067(5) -0.005(4) 0.026(5)
C3 0.083(5) 0.136(6) 0.053(4) 0.002(4) 0.017(4) 0.040(4)
C4 0.059(4) 0.063(3) 0.094(5) -0.020(3) 0.020(4) -0.008(3)
C5 0.066(4) 0.092(5) 0.066(4) -0.030(4) -0.022(4) 0.023(4)
C6 0.141(7) 0.037(3) 0.071(5) -0.009(3) 0.040(5) 0.001(3)
C7 0.070(3) 0.033(2) 0.108(4) -0.021(2) 0.041(3) -0.013(2)
C8 0.055(3) 0.033(3) 0.116(5) 0.020(3) 0.011(3) 0.004(2)
C9 0.072(4) 0.087(4) 0.053(3) 0.022(3) 0.000(3) -0.022(3)
C10 0.045(3) 0.107(5) 0.051(3) -0.035(3) 0.003(2) -0.005(3)
C11 0.057(3) 0.034(2) 0.074(3) -0.017(2) -0.003(3) 0.005(2)
C12 0.084(4) 0.036(2) 0.064(3) 0.000(2) 0.029(3) -0.011(2)
C13 0.108(5) 0.037(3) 0.058(4) -0.008(2) -0.006(4) -0.023(3)
C14 0.038(2) 0.033(2) 0.041(3) 0.0079(18) 0.0029(19) -0.0063(18)
C15 0.037(2) 0.042(2) 0.050(3) 0.0082(19) 0.0015(19) 0.0049(18)
C16 0.062(4) 0.058(3) 0.086(5) 0.033(3) 0.010(3) 0.020(3)
C17 0.043(3) 0.050(3) 0.050(3) -0.009(2) 0.002(2) 0.002(2)
C18 0.030(3) 0.076(3) 0.059(3) -0.004(3) 0.003(2) 0.001(2)
C19 0.034(2) 0.0303(19) 0.031(2) 0.0011(15) -0.0046(16) 0.0011(16)
C20 0.050(2) 0.031(2) 0.031(2) 0.0024(16) -0.0017(19) -0.0040(17)
C21 0.057(3) 0.036(2) 0.035(2) -0.0070(18) -0.002(2) 0.0101(19)
C22 0.048(3) 0.050(2) 0.035(2) -0.0015(19) 0.010(2) 0.005(2)
C23 0.043(2) 0.046(2) 0.033(2) 0.0098(18) 0.0014(19) -0.0070(19)
C24 0.044(2) 0.027(2) 0.037(2) 0.0001(16) -0.0015(19) 0.0011(17)
C25 0.034(2) 0.0271(18) 0.031(2) 0.0009(15) -0.0007(17) 0.0013(15)
C26 0.049(2) 0.039(2) 0.031(2) 0.0047(17) 0.0012(19) -0.0121(18)
C27 0.052(3) 0.040(2) 0.046(3) -0.0102(19) -0.006(2) -0.0147(19)
C28 0.047(2) 0.027(2) 0.054(3) 0.0057(18) 0.008(2) -0.0100(18)
C29 0.048(2) 0.034(2) 0.031(2) 0.0047(17) 0.0065(18) 0.0025(18)
C30 0.038(2) 0.0299(19) 0.038(2) 0.0011(17) -0.0026(18) 0.0035(17)
C31 0.035(2) 0.0299(19) 0.032(2) 0.0029(15) 0.0021(17) -0.0009(16)
C32 0.035(2) 0.0285(19) 0.036(2) 0.0035(16) 0.0015(18) 0.0040(16)
C33 0.035(2) 0.044(2) 0.034(2) 0.0013(18) -0.0010(18) 0.0089(18)
C34 0.034(2) 0.051(2) 0.034(2) -0.0089(19) -0.0042(18) -0.0011(19)
C35 0.040(2) 0.035(2) 0.042(2) -0.0077(17) 0.0029(19) -0.0015(18)
C36 0.036(2) 0.0264(19) 0.038(2) 0.0043(16) 0.0009(18) -0.0014(16)
N1A 0.056(5) 0.027(4) 0.046(5) -0.012(3) 0.005(4) -0.002(3)
N1 0.051(4) 0.032(3) 0.039(4) -0.001(3) -0.006(3) -0.002(3)
F20 0.0743(16) 0.0267(11) 0.0452(14) 0.0041(9) 0.0128(11) 0.0026(10)
F21 0.0883(18) 0.0329(12) 0.0566(15) -0.0049(10) 0.0139(13) 0.0116(12)
F22 0.0771(17) 0.0625(16) 0.0507(15) 0.0003(12) 0.0224(13) 0.0083(13)
F23 0.0662(16) 0.0527(14) 0.0538(15) 0.0087(11) 0.0168(12) -0.0119(12)
F24 0.0524(14) 0.0262(11) 0.0572(14) 0.0035(9) 0.0075(11) -0.0039(9)
F26 0.0659(16) 0.0604(15) 0.0366(14) -0.0020(10) -0.0033(11) -0.0219(12)
F27 0.0853(19) 0.0672(16) 0.0571(16) -0.0131(12) -0.0028(14) -0.0378(14)
F28 0.0638(16) 0.0446(13) 0.0801(18) -0.0010(12) 0.0155(13) -0.0237(12)
F29 0.0602(15) 0.0422(13) 0.0431(14) 0.0097(10) 0.0136(11) 0.0008(11)
F30 0.0511(13) 0.0360(11) 0.0331(12) -0.0024(9) -0.0012(10) -0.0040(9)
F32 0.0533(14) 0.0242(11) 0.0532(14) 0.0018(9) -0.0045(11) 0.0042(9)
F33 0.0478(14) 0.0586(14) 0.0526(15) 0.0077(11) -0.0109(11) 0.0102(11)
F34 0.0502(14) 0.0690(16) 0.0465(14) -0.0055(11) -0.0155(11) -0.0089(12)
F35 0.0659(16) 0.0364(12) 0.0612(15) -0.0118(11) -0.0042(12) -0.0140(11)
F36 0.0462(13) 0.0255(10) 0.0606(14) 0.0058(9) -0.0082(11) -0.0001(9)

loop_
_atom_type_symbol
_atom_type_description
_atom_type_scat_dispersion_real
_atom_type_scat_dispersion_imag
_atom_type_scat_source
C C 0.0033 0.0016 'International Tables Vol C Tables 4.2.6.8 and 6.1.1.4'
H H 0.0000 0.0000 'International Tables Vol C Tables 4.2.6.8 and 6.1.1.4'
B B 0.0013 0.0007 'International Tables Vol C Tables 4.2.6.8 and 6.1.1.4'
N N 0.0061 0.0033 'International Tables Vol C Tables 4.2.6.8 and 6.1.1.4'
F F 0.0171 0.0103 'International Tables Vol C Tables 4.2.6.8 and 6.1.1.4'

loop_
_geom_angle_atom_site_label_1
_geom_angle_atom_site_label_2
_geom_angle_atom_site_label_3
_geom_angle
C25 B1 C14 106.5(3)
C25 B1 C31 112.1(3)
C14 B1 C31 117.6(3)
C25 B1 C19 113.4(3)
C14 B1 C19 106.6(3)
C31 B1 C19 100.6(3)
C2 C1 C6 121.5(6)
C2 C1 N1 101.0(8)
C6 C1 N1 137.4(8)
C2 C1 N1A 143.9(8)
C6 C1 N1A 94.5(7)
N1 C1 N1A 43.2(3)
C1 C2 C3 120.4(6)
C4 C3 C2 119.3(7)
C3 C4 C5 121.0(6)
C4 C5 C6 120.2(6)
C1 C6 C5 117.5(6)
C8 C7 C12 121.9(5)
C8 C7 N1A 104.3(5)
C12 C7 N1A 129.3(5)
C8 C7 N1 128.9(4)
C12 C7 N1 107.2(4)
N1A C7 N1 43.2(3)
C7 C8 C9 119.4(5)
C8 C9 C10 120.2(5)
C11 C10 C9 119.4(5)
C12 C11 C10 119.7(4)
C11 C12 C7 119.4(4)
N1 C13 N1A 46.0(4)
C15 C14 B1 125.1(3)
C16 C15 C17 108.9(4)
C16 C15 C18 106.9(4)
C17 C15 C18 107.7(4)
C16 C15 C14 107.8(3)
C17 C15 C14 113.3(3)
C18 C15 C14 112.2(3)
C24 C19 C20 111.0(3)
C24 C19 B1 121.3(3)
C20 C19 B1 127.7(3)
F20 C20 C21 114.7(3)
F20 C20 C19 120.2(3)
C21 C20 C19 125.1(3)
F21 C21 C22 119.0(3)
F21 C21 C20 120.5(3)
C22 C21 C20 120.5(3)
F22 C22 C21 121.4(3)
F22 C22 C23 120.6(3)
C21 C22 C23 118.0(4)
F23 C23 C22 119.7(3)
F23 C23 C24 120.8(3)
C22 C23 C24 119.5(3)
F24 C24 C23 114.9(3)
F24 C24 C19 119.2(3)
C23 C24 C19 125.8(3)
C30 C25 C26 112.7(3)
C30 C25 B1 125.8(3)
C26 C25 B1 120.7(3)
F26 C26 C27 114.4(3)
F26 C26 C25 119.9(3)
C27 C26 C25 125.6(3)
F27 C27 C28 119.9(3)
F27 C27 C26 121.3(4)
C28 C27 C26 118.8(3)
F28 C28 C27 120.9(3)
F28 C28 C29 119.5(4)
C27 C28 C29 119.6(3)
F29 C29 C28 120.4(3)
F29 C29 C30 121.1(3)
C28 C29 C30 118.4(3)
F30 C30 C25 122.0(3)
F30 C30 C29 113.1(3)
C25 C30 C29 124.8(3)
C36 C31 C32 111.9(3)
C36 C31 B1 127.6(3)
C32 C31 B1 120.4(3)
C33 C32 F32 115.4(3)
C33 C32 C31 125.9(3)
F32 C32 C31 118.7(3)
F33 C33 C32 122.0(3)
F33 C33 C34 119.1(3)
C32 C33 C34 118.9(3)
F34 C34 C35 121.3(3)
F34 C34 C33 120.2(3)
C35 C34 C33 118.4(3)
C34 C35 F35 119.0(3)
C34 C35 C36 120.9(3)
F35 C35 C36 120.1(3)
F36 C36 C35 115.3(3)
F36 C36 C31 120.6(3)
C35 C36 C31 124.0(3)
N1 N1A C7 74.2(5)
N1 N1A C13 63.8(5)
C7 N1A C13 110.9(6)
N1 N1A C1 63.1(6)
C7 N1A C1 104.6(5)
C13 N1A C1 101.8(6)
N1A N1 C13 70.2(5)
N1A N1 C1 73.7(7)
C13 N1 C1 111.2(6)
N1A N1 C7 62.6(5)
C13 N1 C7 107.9(5)
C1 N1 C7 104.1(5)

loop_
_geom_bond_atom_site_label_1
_geom_bond_atom_site_label_2
_geom_bond_distance
B1 C25 1.656(5)
B1 C14 1.664(5)
B1 C31 1.669(5)
B1 C19 1.680(5)
C1 C2 1.331(9)
C1 C6 1.362(9)
C1 N1 1.517(8)
C1 N1A 1.633(10)
C2 C3 1.357(10)
C3 C4 1.340(8)
C4 C5 1.345(8)
C5 C6 1.381(9)
C7 C8 1.340(6)
C7 C12 1.363(6)
C7 N1A 1.511(8)
C7 N1 1.637(7)
C8 C9 1.345(7)
C9 C10 1.387(7)
C10 C11 1.367(7)
C11 C12 1.354(6)
C13 N1 1.454(7)
C13 N1A 1.525(9)
C14 C15 1.550(5)
C15 C16 1.528(6)
C15 C17 1.529(6)
C15 C18 1.530(6)
C19 C24 1.393(5)
C19 C20 1.395(5)
C20 F20 1.364(4)
C20 C21 1.368(5)
C21 F21 1.354(4)
C21 C22 1.368(5)
C22 F22 1.342(4)
C22 C23 1.370(5)
C23 F23 1.346(4)
C23 C24 1.373(5)
C24 F24 1.362(4)
C25 C30 1.376(5)
C25 C26 1.385(5)
C26 F26 1.360(4)
C26 C27 1.384(5)
C27 F27 1.343(4)
C27 C28 1.363(5)
C28 F28 1.350(4)
C28 C29 1.383(5)
C29 F29 1.338(4)
C29 C30 1.402(5)
C30 F30 1.352(4)
C31 C36 1.392(5)
C31 C32 1.393(5)
C32 C33 1.360(5)
C32 F32 1.364(4)
C33 F33 1.354(4)
C33 C34 1.379(5)
C34 F34 1.355(4)
C34 C35 1.357(5)
C35 F35 1.363(4)
C35 C36 1.367(5)
C36 F36 1.357(4)
N1A N1 1.165(8)

loop_
_geom_hbond_atom_site_label_D
_geom_hbond_atom_site_label_H
_geom_hbond_atom_site_label_A
_geom_hbond_distance_DH
_geom_hbond_distance_HA
_geom_hbond_distance_DA
_geom_hbond_angle_DHA
_geom_hbond_site_symmetry_A
N1 H1N F34 0.91(8) 2.25(8) 2.994(8) 138(6) 3_665

loop_
_geom_torsion_atom_site_label_1
_geom_torsion_atom_site_label_2
_geom_torsion_atom_site_label_3
_geom_torsion_atom_site_label_4
_geom_torsion
C6 C1 C2 C3 -2.6(9)
N1 C1 C2 C3 174.0(6)
N1A C1 C2 C3 -179.5(6)
C1 C2 C3 C4 2.5(9)
C2 C3 C4 C5 -1.6(8)
C3 C4 C5 C6 0.9(8)
C2 C1 C6 C5 1.8(8)
N1 C1 C6 C5 -173.3(6)
N1A C1 C6 C5 -180.0(5)
C4 C5 C6 C1 -1.0(8)
C12 C7 C8 C9 0.5(8)
N1A C7 C8 C9 158.6(5)
N1 C7 C8 C9 -160.9(6)
C7 C8 C9 C10 0.1(8)
C8 C9 C10 C11 -0.8(8)
C9 C10 C11 C12 1.0(7)
C10 C11 C12 C7 -0.4(8)
C8 C7 C12 C11 -0.3(8)
N1A C7 C12 C11 -152.5(6)
N1 C7 C12 C11 164.6(5)
C25 B1 C14 C15 -48.2(5)
C31 B1 C14 C15 78.5(5)
C19 B1 C14 C15 -169.5(3)
B1 C14 C15 C16 -167.0(4)
B1 C14 C15 C17 -46.5(5)
B1 C14 C15 C18 75.7(5)
C25 B1 C19 C24 -168.8(3)
C14 B1 C19 C24 -52.0(4)
C31 B1 C19 C24 71.3(4)
C25 B1 C19 C20 14.3(5)
C14 B1 C19 C20 131.2(4)
C31 B1 C19 C20 -105.6(4)
C24 C19 C20 F20 -176.4(3)
B1 C19 C20 F20 0.8(5)
C24 C19 C20 C21 2.8(5)
B1 C19 C20 C21 180.0(4)
F20 C20 C21 F21 -1.7(5)
C19 C20 C21 F21 179.1(3)
F20 C20 C21 C22 179.0(3)
C19 C20 C21 C22 -0.3(6)
F21 C21 C22 F22 1.2(6)
C20 C21 C22 F22 -179.4(3)
F21 C21 C22 C23 179.0(3)
C20 C21 C22 C23 -1.7(6)
F22 C22 C23 F23 -1.5(6)
C21 C22 C23 F23 -179.2(3)
F22 C22 C23 C24 178.5(3)
C21 C22 C23 C24 0.8(6)
F23 C23 C24 F24 3.5(5)
C22 C23 C24 F24 -176.5(3)
F23 C23 C24 C19 -177.7(3)
C22 C23 C24 C19 2.3(6)
C20 C19 C24 F24 174.9(3)
B1 C19 C24 F24 -2.5(5)
C20 C19 C24 C23 -3.9(5)
B1 C19 C24 C23 178.8(3)
C14 B1 C25 C30 104.3(4)
C31 B1 C25 C30 -25.7(5)
C19 B1 C25 C30 -138.8(3)
C14 B1 C25 C26 -64.7(4)
C31 B1 C25 C26 165.4(3)
C19 B1 C25 C26 52.3(4)
C30 C25 C26 F26 -176.9(3)
B1 C25 C26 F26 -6.6(5)
C30 C25 C26 C27 1.5(5)
B1 C25 C26 C27 171.8(4)
F26 C26 C27 F27 -1.0(5)
C25 C26 C27 F27 -179.4(4)
F26 C26 C27 C28 177.4(3)
C25 C26 C27 C28 -1.1(6)
F27 C27 C28 F28 -0.1(6)
C26 C27 C28 F28 -178.5(3)
F27 C27 C28 C29 178.7(3)
C26 C27 C28 C29 0.3(6)
F28 C28 C29 F29 0.0(5)
C27 C28 C29 F29 -178.9(3)
F28 C28 C29 C30 178.7(3)
C27 C28 C29 C30 -0.1(5)
C26 C25 C30 F30 176.2(3)
B1 C25 C30 F30 6.5(5)
C26 C25 C30 C29 -1.2(5)
B1 C25 C30 C29 -170.9(3)
F29 C29 C30 F30 1.8(5)
C28 C29 C30 F30 -177.0(3)
F29 C29 C30 C25 179.4(3)
C28 C29 C30 C25 0.6(5)
C25 B1 C31 C36 136.0(3)
C14 B1 C31 C36 12.1(5)
C19 B1 C31 C36 -103.1(4)
C25 B1 C31 C32 -48.7(4)
C14 B1 C31 C32 -172.6(3)
C19 B1 C31 C32 72.2(4)
C36 C31 C32 C33 -1.6(5)
B1 C31 C32 C33 -177.6(3)
C36 C31 C32 F32 176.1(3)
B1 C31 C32 F32 0.1(5)
F32 C32 C33 F33 1.0(5)
C31 C32 C33 F33 178.8(3)
F32 C32 C33 C34 -177.0(3)
C31 C32 C33 C34 0.8(6)
F33 C33 C34 F34 3.7(5)
C32 C33 C34 F34 -178.3(3)
F33 C33 C34 C35 -177.6(3)
C32 C33 C34 C35 0.4(5)
F34 C34 C35 F35 -2.4(5)
C33 C34 C35 F35 179.0(3)
F34 C34 C35 C36 178.0(3)
C33 C34 C35 C36 -0.6(6)
C34 C35 C36 F36 178.7(3)
F35 C35 C36 F36 -0.9(5)
C34 C35 C36 C31 -0.3(6)
F35 C35 C36 C31 -179.9(3)
C32 C31 C36 F36 -177.6(3)
B1 C31 C36 F36 -2.0(5)
C32 C31 C36 C35 1.3(5)
B1 C31 C36 C35 177.0(3)
C8 C7 N1A N1 132.4(6)
C12 C7 N1A N1 -71.7(7)
C8 C7 N1A C13 79.3(7)
C12 C7 N1A C13 -124.8(6)
N1 C7 N1A C13 -53.1(5)
C8 C7 N1A C1 -171.6(5)
C12 C7 N1A C1 -15.8(9)
N1 C7 N1A C1 56.0(6)
N1 C13 N1A C7 59.0(6)
N1 C13 N1A C1 -51.8(6)
C2 C1 N1A N1 -9.3(10)
C6 C1 N1A N1 173.4(5)
C2 C1 N1A C7 -72.6(10)
C6 C1 N1A C7 110.0(5)
N1 C1 N1A C7 -63.4(5)
C2 C1 N1A C13 43.0(10)
C6 C1 N1A C13 -134.4(5)
N1 C1 N1A C13 52.2(5)
C7 N1A N1 C13 -123.6(5)
C1 N1A N1 C13 120.4(5)
C7 N1A N1 C1 115.9(4)
C13 N1A N1 C1 -120.4(5)
C13 N1A N1 C7 123.6(5)
C1 N1A N1 C7 -115.9(4)
N1A C13 N1 C1 62.6(7)
N1A C13 N1 C7 -51.0(5)
C2 C1 N1 N1A 174.5(6)
C6 C1 N1 N1A -9.8(8)
C2 C1 N1 C13 113.9(6)
C6 C1 N1 C13 -70.3(8)
N1A C1 N1 C13 -60.5(6)
C2 C1 N1 C7 -130.1(5)
C6 C1 N1 C7 45.6(8)
N1A C1 N1 C7 55.4(5)
C8 C7 N1 N1A -66.7(7)
C12 C7 N1 N1A 129.7(6)
C8 C7 N1 C13 -11.3(9)
C12 C7 N1 C13 -174.9(6)
N1A C7 N1 C13 55.4(6)
C8 C7 N1 C1 -129.6(6)
C12 C7 N1 C1 66.9(6)
N1A C7 N1 C1 -62.8(6)
